data_2233863
loop_
_publ_author_name
'Foo, Chuan Ching'
'Tan, Ai Ling'
'Wimmer, Franz L.'
'Mirza, Aminul Huq'
'Young, David J.'
'Ng, Seik Weng'
'Tiekink, Edward R. T.'

_publ_section_title
;
 4,5-Diphenoxybenzene-1,2-dicarbonitrile
;
_journal_coeditor_code HG5172
_journal_issue 3
_journal_name_full 'Acta Crystallographica Section E'
_journal_page_first o601
_journal_paper_doi 10.1107/S1600536812004060
_journal_volume 68
_journal_year 2012
_chemical_formula_iupac 'C20 H12 N2 O2'
_chemical_formula_moiety 'C20 H12 N2 O2'
_chemical_formula_sum 'C20 H12 N2 O2'
_chemical_formula_weight 312.32
_chemical_name_systematic
;
4,5-Diphenoxybenzene-1,2-dicarbonitrile
;
_space_group_IT_number 19
_symmetry_cell_setting orthorhombic
_symmetry_space_group_name_Hall 'P 2ac 2ab'
_symmetry_space_group_name_H-M 'P 21 21 21'
_atom_sites_solution_hydrogens geom
_atom_sites_solution_primary direct
_atom_sites_solution_secondary difmap
_audit_creation_method SHELXL-97
_cell_angle_alpha 90.00
_cell_angle_beta 90.00
_cell_angle_gamma 90.00
_cell_formula_units_Z 4
_cell_length_a 5.6543(4)
_cell_length_b 13.5163(9)
_cell_length_c 19.9498(17)
_cell_measurement_reflns_used 1267
_cell_measurement_temperature 100(2)
_cell_measurement_theta_max 27.5009
_cell_measurement_theta_min 2.5326
_cell_volume 1524.7(2)
_computing_cell_refinement 'CrysAlis PRO (Agilent, 2010)'
_computing_data_collection 'CrysAlis PRO (Agilent, 2010)'
_computing_data_reduction 'CrysAlis PRO (Agilent, 2010)'
_computing_molecular_graphics
;
ORTEP-3 (Farrugia, 1997) and DIAMOND (Brandenburg, 2006)
;
_computing_publication_material 'publCIF (Westrip, 2010)'
_computing_structure_refinement 'SHELXL97 (Sheldrick, 2008)'
_computing_structure_solution 'SHELXS97 (Sheldrick, 2008)'
_diffrn_ambient_temperature 100(2)
_diffrn_detector_area_resol_mean 10.4041
_diffrn_measured_fraction_theta_full 0.987
_diffrn_measured_fraction_theta_max 0.987
_diffrn_measurement_device_type 'Agilent SuperNova Dual diffractometer with an Atlas detector'
_diffrn_measurement_method '\w scan'
_diffrn_radiation_monochromator Mirror
_diffrn_radiation_source 'SuperNova (Mo) X-ray Source'
_diffrn_radiation_type MoK\a
_diffrn_radiation_wavelength 0.71073
_diffrn_reflns_av_R_equivalents 0.0518
_diffrn_reflns_av_sigmaI/netI 0.0758
_diffrn_reflns_limit_h_max 7
_diffrn_reflns_limit_h_min -7
_diffrn_reflns_limit_k_max 16
_diffrn_reflns_limit_k_min -17
_diffrn_reflns_limit_l_max 17
_diffrn_reflns_limit_l_min -25
_diffrn_reflns_number 4325
_diffrn_reflns_theta_full 27.56
_diffrn_reflns_theta_max 27.56
_diffrn_reflns_theta_min 2.54
_diffrn_standards_decay_% 0
_diffrn_standards_interval_count 0
_diffrn_standards_interval_time 0
_diffrn_standards_number 0
_exptl_absorpt_coefficient_mu 0.090
_exptl_absorpt_correction_T_max 0.9911
_exptl_absorpt_correction_T_min 0.9736
_exptl_absorpt_correction_type multi-scan
_exptl_absorpt_process_details '(CrysAlis PRO; Agilent, 2010)'
_exptl_crystal_colour colourless
_exptl_crystal_density_diffrn 1.361
_exptl_crystal_density_method 'not measured'
_exptl_crystal_description block
_exptl_crystal_F_000 648
_exptl_crystal_size_max 0.30
_exptl_crystal_size_mid 0.10
_exptl_crystal_size_min 0.10
_refine_diff_density_max 0.262
_refine_diff_density_min -0.255
_refine_ls_extinction_method none
_refine_ls_goodness_of_fit_ref 1.010
_refine_ls_hydrogen_treatment constr
_refine_ls_matrix_type full
_refine_ls_number_parameters 217
_refine_ls_number_reflns 2029
_refine_ls_number_restraints 0
_refine_ls_restrained_S_all 1.010
_refine_ls_R_factor_all 0.0800
_refine_ls_R_factor_gt 0.0538
_refine_ls_shift/su_max 0.000
_refine_ls_shift/su_mean 0.000
_refine_ls_structure_factor_coef Fsqd
_refine_ls_weighting_details 'calc w=1/[\s^2^(Fo^2^)+(0.0522P)^2^+0.0000P] where P=(Fo^2^+2Fc^2^)/3'
_refine_ls_weighting_scheme calc
_refine_ls_wR_factor_gt 0.1074
_refine_ls_wR_factor_ref 0.1176
_reflns_number_gt 1498
_reflns_number_total 2029
_reflns_threshold_expression I>2\s(I)
_cod_data_source_file hg5172.cif
_cod_data_source_block I
_cod_database_code 2233863
_cod_database_fobs_code 2233863

loop_
_symmetry_equiv_pos_as_xyz
'x, y, z'
'-x+1/2, -y, z+1/2'
'x+1/2, -y+1/2, -z'
'-x, y+1/2, -z+1/2'

loop_
_atom_site_type_symbol
_atom_site_label
_atom_site_fract_x
_atom_site_fract_y
_atom_site_fract_z
_atom_site_U_iso_or_equiv
_atom_site_adp_type
_atom_site_calc_flag
_atom_site_refinement_flags
_atom_site_occupancy
_atom_site_symmetry_multiplicity
O O1 0.7480(4) 0.46056(17) 0.21758(11) 0.0246(5) Uani d . 1 1
O O2 0.8019(4) 0.49051(16) 0.08401(11) 0.0237(6) Uani d . 1 1
N N1 1.6503(5) 0.2459(2) 0.05129(14) 0.0276(7) Uani d . 1 1
N N2 1.5732(5) 0.1975(2) 0.24912(15) 0.0302(7) Uani d . 1 1
C C1 0.9365(6) 0.4161(2) 0.18642(16) 0.0205(7) Uani d . 1 1
C C2 0.9635(6) 0.4325(2) 0.11812(16) 0.0191(7) Uani d . 1 1
C C3 1.1429(6) 0.3878(2) 0.08308(17) 0.0217(7) Uani d . 1 1
H H3 1.1582 0.3992 0.0363 0.026 Uiso calc R 1 1
C C4 1.3028(6) 0.3257(2) 0.11572(16) 0.0215(8) Uani d . 1 1
C C5 1.2763(6) 0.3093(2) 0.18456(16) 0.0197(7) Uani d . 1 1
C C6 1.0916(6) 0.3539(2) 0.21997(17) 0.0196(7) Uani d . 1 1
H H6 1.0724 0.3417 0.2665 0.024 Uiso calc R 1 1
C C7 1.4946(6) 0.2810(2) 0.07954(16) 0.0218(7) Uani d . 1 1
C C8 1.4418(6) 0.2465(2) 0.22039(16) 0.0220(7) Uani d . 1 1
C C9 0.7792(6) 0.4909(2) 0.28421(16) 0.0210(7) Uani d . 1 1
C C10 0.6053(6) 0.4644(3) 0.32990(17) 0.0262(8) Uani d . 1 1
H H10 0.4760 0.4240 0.3168 0.031 Uiso calc R 1 1
C C11 0.6253(6) 0.4987(3) 0.39549(17) 0.0272(8) Uani d . 1 1
H H11 0.5082 0.4813 0.4275 0.033 Uiso calc R 1 1
C C12 0.8137(6) 0.5579(2) 0.41466(18) 0.0288(8) Uani d . 1 1
H H12 0.8254 0.5810 0.4595 0.035 Uiso calc R 1 1
C C13 0.9840(6) 0.5829(2) 0.36819(17) 0.0271(8) Uani d . 1 1
H H13 1.1136 0.6233 0.3812 0.033 Uiso calc R 1 1
C C14 0.9673(6) 0.5493(2) 0.30229(17) 0.0248(8) Uani d . 1 1
H H14 1.0848 0.5665 0.2703 0.030 Uiso calc R 1 1
C C15 0.8279(5) 0.5936(2) 0.08943(16) 0.0200(7) Uani d . 1 1
C C16 1.0254(6) 0.6379(2) 0.11785(16) 0.0220(8) Uani d . 1 1
H H16 1.1490 0.5989 0.1363 0.026 Uiso calc R 1 1
C C17 1.0384(6) 0.7406(3) 0.11868(16) 0.0244(8) Uani d . 1 1
H H17 1.1726 0.7720 0.1378 0.029 Uiso calc R 1 1
C C18 0.8576(6) 0.7979(2) 0.09186(16) 0.0251(8) Uani d . 1 1
H H18 0.8667 0.8681 0.0932 0.030 Uiso calc R 1 1
C C19 0.6632(6) 0.7514(3) 0.06305(16) 0.0253(8) Uani d . 1 1
H H19 0.5397 0.7901 0.0441 0.030 Uiso calc R 1 1
C C20 0.6483(6) 0.6491(2) 0.06170(16) 0.0233(8) Uani d . 1 1
H H20 0.5156 0.6176 0.0419 0.028 Uiso calc R 1 1

loop_
_atom_site_aniso_label
_atom_site_aniso_U_11
_atom_site_aniso_U_22
_atom_site_aniso_U_33
_atom_site_aniso_U_12
_atom_site_aniso_U_13
_atom_site_aniso_U_23
O1 0.0196(12) 0.0316(12) 0.0227(12) 0.0066(12) -0.0010(10) -0.0033(10)
O2 0.0241(14) 0.0174(10) 0.0296(13) 0.0020(10) -0.0070(11) 0.0005(10)
N1 0.0256(16) 0.0299(15) 0.0274(16) 0.0015(15) -0.0001(14) -0.0008(14)
N2 0.0240(16) 0.0299(15) 0.0366(18) 0.0041(15) -0.0025(15) -0.0008(14)
C1 0.0182(16) 0.0166(14) 0.0267(19) -0.0032(15) 0.0007(15) -0.0060(14)
C2 0.0161(16) 0.0157(15) 0.0255(18) -0.0002(14) -0.0055(14) -0.0027(13)
C3 0.0236(17) 0.0170(14) 0.0246(19) -0.0017(14) -0.0005(16) -0.0020(14)
C4 0.0219(19) 0.0172(16) 0.0254(19) -0.0014(15) 0.0000(15) -0.0032(14)
C5 0.0182(16) 0.0132(13) 0.0277(18) -0.0023(14) -0.0042(15) -0.0018(14)
C6 0.0185(17) 0.0190(15) 0.0212(17) -0.0001(15) 0.0012(14) 0.0002(14)
C7 0.0223(18) 0.0209(16) 0.0221(18) -0.0042(16) -0.0052(16) -0.0001(14)
C8 0.0223(17) 0.0192(15) 0.0244(18) -0.0013(16) 0.0030(15) -0.0013(15)
C9 0.0225(17) 0.0195(15) 0.0209(17) 0.0069(15) 0.0017(15) 0.0016(14)
C10 0.0219(18) 0.0255(16) 0.031(2) -0.0013(16) 0.0011(15) -0.0034(16)
C11 0.0280(19) 0.0240(16) 0.030(2) 0.0015(17) 0.0061(16) 0.0008(16)
C12 0.035(2) 0.0262(18) 0.0253(19) 0.0079(17) -0.0027(17) -0.0064(16)
C13 0.0254(18) 0.0221(16) 0.034(2) 0.0034(16) -0.0046(17) -0.0058(15)
C14 0.0188(16) 0.0203(16) 0.035(2) 0.0042(16) 0.0042(16) 0.0031(15)
C15 0.0190(17) 0.0199(15) 0.0211(18) -0.0016(15) 0.0027(15) -0.0010(14)
C16 0.0185(17) 0.0266(17) 0.0209(18) 0.0024(16) -0.0008(15) 0.0003(14)
C17 0.0206(17) 0.0314(17) 0.0212(18) -0.0053(17) 0.0007(15) -0.0061(16)
C18 0.0245(18) 0.0219(16) 0.0289(19) 0.0027(16) 0.0057(16) -0.0005(15)
C19 0.0246(18) 0.0263(17) 0.0250(18) 0.0078(16) -0.0004(15) 0.0026(16)
C20 0.0172(16) 0.0293(17) 0.0232(18) 0.0014(16) 0.0004(15) 0.0002(15)

loop_
_atom_type_symbol
_atom_type_description
_atom_type_scat_dispersion_real
_atom_type_scat_dispersion_imag
_atom_type_scat_source
C C 0.0033 0.0016 'International Tables Vol C Tables 4.2.6.8 and 6.1.1.4'
H H 0.0000 0.0000 'International Tables Vol C Tables 4.2.6.8 and 6.1.1.4'
N N 0.0061 0.0033 'International Tables Vol C Tables 4.2.6.8 and 6.1.1.4'
O O 0.0106 0.0060 'International Tables Vol C Tables 4.2.6.8 and 6.1.1.4'

loop_
_geom_angle_atom_site_label_1
_geom_angle_atom_site_label_2
_geom_angle_atom_site_label_3
_geom_angle
C1 O1 C9 117.4(2)
C2 O2 C15 117.1(2)
O1 C1 C6 122.5(3)
O1 C1 C2 117.4(3)
C6 C1 C2 120.1(3)
C3 C2 O2 119.2(3)
C3 C2 C1 120.7(3)
O2 C2 C1 120.1(3)
C2 C3 C4 120.4(3)
C2 C3 H3 119.8
C4 C3 H3 119.8
C3 C4 C5 119.0(3)
C3 C4 C7 120.5(3)
C5 C4 C7 120.5(3)
C6 C5 C4 120.5(3)
C6 C5 C8 119.0(3)
C4 C5 C8 120.5(3)
C1 C6 C5 119.3(3)
C1 C6 H6 120.3
C5 C6 H6 120.3
N1 C7 C4 178.9(3)
N2 C8 C5 179.4(4)
C14 C9 C10 121.7(3)
C14 C9 O1 121.0(3)
C10 C9 O1 117.2(3)
C9 C10 C11 118.3(3)
C9 C10 H10 120.9
C11 C10 H10 120.9
C12 C11 C10 120.9(3)
C12 C11 H11 119.5
C10 C11 H11 119.5
C13 C12 C11 119.5(3)
C13 C12 H12 120.2
C11 C12 H12 120.2
C12 C13 C14 120.4(3)
C12 C13 H13 119.8
C14 C13 H13 119.8
C9 C14 C13 119.2(3)
C9 C14 H14 120.4
C13 C14 H14 120.4
C20 C15 C16 121.4(3)
C20 C15 O2 115.6(3)
C16 C15 O2 122.9(3)
C15 C16 C17 118.6(3)
C15 C16 H16 120.7
C17 C16 H16 120.7
C18 C17 C16 120.9(3)
C18 C17 H17 119.6
C16 C17 H17 119.6
C17 C18 C19 119.2(3)
C17 C18 H18 120.4
C19 C18 H18 120.4
C20 C19 C18 120.5(3)
C20 C19 H19 119.8
C18 C19 H19 119.8
C15 C20 C19 119.4(3)
C15 C20 H20 120.3
C19 C20 H20 120.3

loop_
_geom_bond_atom_site_label_1
_geom_bond_atom_site_label_2
_geom_bond_distance
O1 C1 1.373(4)
O1 C9 1.402(4)
O2 C2 1.383(4)
O2 C15 1.405(3)
N1 C7 1.148(4)
N2 C8 1.148(4)
C1 C6 1.387(4)
C1 C2 1.389(4)
C2 C3 1.372(4)
C3 C4 1.395(4)
C3 H3 0.9500
C4 C5 1.399(4)
C4 C7 1.436(5)
C5 C6 1.398(5)
C5 C8 1.452(5)
C6 H6 0.9500
C9 C14 1.372(5)
C9 C10 1.388(5)
C10 C11 1.393(5)
C10 H10 0.9500
C11 C12 1.386(5)
C11 H11 0.9500
C12 C13 1.379(5)
C12 H12 0.9500
C13 C14 1.394(5)
C13 H13 0.9500
C14 H14 0.9500
C15 C20 1.379(4)
C15 C16 1.388(4)
C16 C17 1.390(4)
C16 H16 0.9500
C17 C18 1.390(5)
C17 H17 0.9500
C18 C19 1.391(5)
C18 H18 0.9500
C19 C20 1.385(4)
C19 H19 0.9500
C20 H20 0.9500

loop_
_geom_hbond_atom_site_label_D
_geom_hbond_atom_site_label_H
_geom_hbond_atom_site_label_A
_geom_hbond_site_symmetry_A
_geom_hbond_distance_DH
_geom_hbond_distance_HA
_geom_hbond_distance_DA
_geom_hbond_angle_DHA
C13 H13 N1 4_855 0.95 2.52 3.422(4) 159

loop_
_geom_torsion_atom_site_label_1
_geom_torsion_atom_site_label_2
_geom_torsion_atom_site_label_3
_geom_torsion_atom_site_label_4
_geom_torsion
C9 O1 C1 C6 35.9(4)
C9 O1 C1 C2 -146.5(3)
C15 O2 C2 C3 -103.2(3)
C15 O2 C2 C1 80.0(4)
O1 C1 C2 C3 -177.7(3)
C6 C1 C2 C3 0.0(4)
O1 C1 C2 O2 -1.0(4)
C6 C1 C2 O2 176.7(3)
O2 C2 C3 C4 -177.4(3)
C1 C2 C3 C4 -0.7(5)
C2 C3 C4 C5 0.5(5)
C2 C3 C4 C7 -178.3(3)
C3 C4 C5 C6 0.4(5)
C7 C4 C5 C6 179.1(3)
C3 C4 C5 C8 -179.0(3)
C7 C4 C5 C8 -0.2(5)
O1 C1 C6 C5 178.4(3)
C2 C1 C6 C5 0.9(4)
C4 C5 C6 C1 -1.1(5)
C8 C5 C6 C1 178.3(3)
C3 C4 C7 N1 12E1(2)
C5 C4 C7 N1 -6E1(2)
C6 C5 C8 N2 -6E1(4)
C4 C5 C8 N2 12E1(4)
C1 O1 C9 C14 52.0(4)
C1 O1 C9 C10 -131.6(3)
C14 C9 C10 C11 0.1(5)
O1 C9 C10 C11 -176.3(3)
C9 C10 C11 C12 0.1(5)
C10 C11 C12 C13 -0.2(5)
C11 C12 C13 C14 0.1(5)
C10 C9 C14 C13 -0.1(5)
O1 C9 C14 C13 176.1(3)
C12 C13 C14 C9 0.0(5)
C2 O2 C15 C20 -172.5(3)
C2 O2 C15 C16 10.5(4)
C20 C15 C16 C17 0.8(5)
O2 C15 C16 C17 177.7(3)
C15 C16 C17 C18 0.2(5)
C16 C17 C18 C19 -0.9(5)
C17 C18 C19 C20 0.7(5)
C16 C15 C20 C19 -1.0(5)
O2 C15 C20 C19 -178.1(3)
C18 C19 C20 C15 0.2(5)

loop_
_cod_related_entry_id
_cod_related_entry_database
_cod_related_entry_code
1 ChemSpider 592586
